data_8101668
loop_
_publ_author_name
'Kempe, Rhett'
'Spannenberg, Anke'
'Lefeber, Claudia'
'Zippel, Torsten'
'Rosenthal, Uwe'

_publ_section_title
;
Crystal structure of 1-phenyl-2,2-bis(<i>\h</i>^5^-2,4-cyclopentadiene-
1-yl)-2-pyridine-2-zircona-3-phenyl-3-methylaziridine, C~32~H~35~N~2~Zr
;
_journal_issue 4
_journal_name_full 'Zeitschrift f\"ur Kristallographie - New Crystal Structures'
_journal_page_first 791
_journal_page_last 792
_journal_volume 213
_journal_year 1998
_chemical_formula_sum 'C32 H35 N2 Zr'
_chemical_formula_weight 538.84
_space_group_IT_number 14
_symmetry_cell_setting monoclinic
_symmetry_space_group_name_Hall '-P 2yn'
_symmetry_space_group_name_H-M 'P 1 21/n 1'
_cell_angle_alpha 90.00
_cell_angle_beta 93.265(5)
_cell_angle_gamma 90.00
_cell_formula_units_Z 4
_cell_length_a 8.9653(9)
_cell_length_b 15.127(2)
_cell_length_c 19.6653(9)
_cell_measurement_temperature 293(2)
_cell_volume 2662.6(4)
_diffrn_ambient_temperature 293(2)
_exptl_crystal_density_diffrn 1.344
_refine_ls_R_factor_obs 0.0402
_refine_ls_wR_factor_obs 0.1158
_cod_original_sg_symbol_H-M 'P 21/n'
_cod_database_code 8101668

loop_
_symmetry_equiv_pos_as_xyz
'x, y, z'
'-x+1/2, y+1/2, -z+1/2'
'-x, -y, -z'
'x-1/2, -y-1/2, z-1/2'

loop_
_atom_site_aniso_label
_atom_site_aniso_U_11
_atom_site_aniso_U_22
_atom_site_aniso_U_33
_atom_site_aniso_U_23
_atom_site_aniso_U_13
_atom_site_aniso_U_12
N1 0.037(2) 0.038(2) 0.053(2) 0.004(2) 0.001(2) 0.001(2)
C2 0.044(2) 0.043(3) 0.063(3) 0.008(2) 0.002(2) 0.001(2)
C3 0.044(3) 0.056(3) 0.075(3) 0.023(3) 0.002(2) 0.010(2)
C4 0.055(3) 0.080(4) 0.060(3) 0.007(3) -0.009(2) 0.004(3)
C5 0.054(3) 0.070(4) 0.071(3) -0.006(3) -0.014(3) -0.002(3)
C6 0.043(3) 0.047(3) 0.066(3) 0.003(2) -0.002(2) 0.000(2)
C7 0.037(2) 0.037(2) 0.039(2) 0.005(2) 0.001(2) 0.001(2)
C8 0.048(3) 0.045(3) 0.042(2) -0.002(2) 0.003(2) -0.015(2)
C9 0.056(3) 0.060(3) 0.054(3) 0.004(2) -0.006(2) -0.018(2)
C10 0.104(5) 0.076(4) 0.054(3) -0.016(3) 0.003(3) -0.032(4)
C11 0.138(7) 0.060(4) 0.073(4) -0.025(3) 0.018(4) -0.019(4)
C12 0.111(5) 0.049(3) 0.088(4) -0.013(3) 0.008(4) 0.013(3)
C13 0.068(3) 0.046(3) 0.060(3) -0.001(2) 0.004(2) 0.004(3)
C14 0.047(3) 0.046(3) 0.057(3) -0.005(2) 0.015(2) 0.006(2)
C15 0.057(3) 0.048(3) 0.050(3) -0.011(2) 0.000(2) 0.008(2)
C16 0.055(3) 0.032(2) 0.073(3) 0.001(2) 0.011(3) 0.000(2)
C17 0.069(3) 0.040(3) 0.054(3) 0.005(2) 0.008(3) 0.018(2)
C18 0.046(3) 0.048(3) 0.054(3) -0.004(2) 0.003(2) 0.016(2)
C19 0.072(4) 0.067(4) 0.048(3) -0.014(3) 0.022(3) -0.016(3)
C20 0.059(3) 0.073(4) 0.043(3) 0.008(2) 0.015(2) 0.000(3)
C21 0.067(4) 0.076(4) 0.061(3) -0.001(3) 0.024(3) -0.024(3)
C22 0.039(3) 0.155(7) 0.053(3) 0.000(4) 0.011(2) 0.005(4)
C23 0.104(5) 0.063(4) 0.076(4) 0.016(3) 0.054(4) 0.035(4)
C24 0.033(2) 0.036(2) 0.045(2) 0.005(2) 0.005(2) 0.005(2)
C25 0.050(3) 0.047(3) 0.043(2) 0.000(2) 0.005(2) 0.004(2)
C26 0.072(3) 0.078(4) 0.041(3) 0.011(3) 0.007(2) 0.026(3)
C27 0.065(3) 0.066(4) 0.066(3) 0.025(3) 0.024(3) 0.013(3)
C28 0.044(3) 0.052(3) 0.081(4) 0.024(3) 0.017(3) 0.002(2)
C29 0.044(2) 0.041(2) 0.060(3) 0.007(2) 0.003(2) -0.004(2)
C30 0.036(2) 0.058(3) 0.064(3) 0.006(2) 0.002(2) 0.001(2)
N2 0.036(2) 0.040(2) 0.037(2) 0.005(2) 0.0020(14) -0.003(2)
Zr1 0.0331(2) 0.0318(2) 0.0380(2) 0.0012(2) 0.0058(2) 0.0016(2)

loop_
_atom_site_label
_atom_site_type_symbol
_atom_site_fract_x
_atom_site_fract_y
_atom_site_fract_z
_atom_site_U_iso_or_equiv
_atom_site_thermal_displace_type
_atom_site_occupancy
_atom_site_calc_flag
_atom_site_refinement_flags
_atom_site_disorder_group
N1 N 0.8705(4) 0.4043(2) 0.7317(2) 0.0426(8) Uani 1 d . .
C2 C 0.9068(5) 0.3193(3) 0.7442(2) 0.0501(11) Uani 1 d . .
H2 H 0.8448(5) 0.2751(3) 0.7257(2) 0.060 Uiso 1 calc R .
C3 C 1.0319(5) 0.2956(3) 0.7831(3) 0.0582(13) Uani 1 d . .
H3 H 1.0539(5) 0.2361(3) 0.7904(3) 0.070 Uiso 1 calc R .
C4 C 1.1239(6) 0.3585(4) 0.8112(3) 0.0655(14) Uani 1 d . .
H4 H 1.2091(6) 0.3429(4) 0.8377(3) 0.079 Uiso 1 calc R .
C5 C 1.0889(6) 0.4453(4) 0.7997(3) 0.0658(14) Uani 1 d . .
H5 H 1.1496(6) 0.4899(4) 0.8185(3) 0.079 Uiso 1 calc R .
C6 C 0.9635(5) 0.4654(3) 0.7603(3) 0.0524(12) Uani 1 d . .
H6 H 0.9409(5) 0.5247(3) 0.7527(3) 0.063 Uiso 1 calc R .
C7 C 0.4795(4) 0.3323(3) 0.6325(2) 0.0378(9) Uani 1 d . .
C8 C 0.4973(5) 0.2571(3) 0.5853(2) 0.0451(10) Uani 1 d . .
C9 C 0.4112(6) 0.2508(4) 0.5233(2) 0.0569(13) Uani 1 d . .
H9 H 0.3392(6) 0.2936(4) 0.5127(2) 0.068 Uiso 1 calc R .
C10 C 0.4310(8) 0.1828(4) 0.4782(3) 0.078(2) Uani 1 d . .
H10 H 0.3742(8) 0.1812(4) 0.4371(3) 0.093 Uiso 1 calc R .
C11 C 0.5336(9) 0.1173(4) 0.4931(3) 0.090(2) Uani 1 d . .
H11 H 0.5471(9) 0.0716(4) 0.4624(3) 0.108 Uiso 1 calc R .
C12 C 0.6169(8) 0.1204(4) 0.5546(3) 0.082(2) Uani 1 d . .
H12 H 0.6852(8) 0.0757(4) 0.5657(3) 0.099 Uiso 1 calc R .
C13 C 0.5995(6) 0.1890(3) 0.5996(3) 0.0579(12) Uani 1 d . .
H13 H 0.6573(6) 0.1900(3) 0.6404(3) 0.070 Uiso 1 calc R .
C14 C 0.4912(5) 0.5212(3) 0.7229(2) 0.0493(11) Uani 1 d . .
H14 H 0.4294(5) 0.4887(3) 0.7499(2) 0.059 Uiso 1 calc R .
C15 C 0.6323(6) 0.5523(3) 0.7422(2) 0.0519(12) Uani 1 d . .
H15 H 0.6821(6) 0.5435(3) 0.7844(2) 0.062 Uiso 1 calc R .
C16 C 0.6880(6) 0.5994(3) 0.6877(3) 0.0532(12) Uani 1 d . .
H16 H 0.7809(6) 0.6268(3) 0.6874(3) 0.064 Uiso 1 calc R .
C17 C 0.5797(6) 0.5977(3) 0.6343(3) 0.0544(12) Uani 1 d . .
H17 H 0.5865(6) 0.6250(3) 0.5922(3) 0.065 Uiso 1 calc R .
C18 C 0.4579(5) 0.5475(3) 0.6549(2) 0.0493(11) Uani 1 d . .
H18 H 0.3714(5) 0.5342(3) 0.6285(2) 0.059 Uiso 1 calc R .
C19 C 0.7168(7) 0.3884(4) 0.5280(2) 0.0619(14) Uani 1 d . .
H19 H 0.6438(7) 0.3519(4) 0.5076(2) 0.074 Uiso 1 calc R .
C20 C 0.7195(6) 0.4784(4) 0.5241(2) 0.0580(13) Uani 1 d . .
H20 H 0.6480(6) 0.5134(4) 0.5010(2) 0.070 Uiso 1 calc R .
C21 C 0.8438(7) 0.5085(4) 0.5594(3) 0.067(2) Uani 1 d . .
H21 H 0.8729(7) 0.5673(4) 0.5639(3) 0.080 Uiso 1 calc R .
C22 C 0.9189(6) 0.4371(6) 0.5872(3) 0.082(2) Uani 1 d . .
H22 H 1.0070(6) 0.4387(6) 0.6145(3) 0.098 Uiso 1 calc R .
C23 C 0.8386(8) 0.3609(4) 0.5669(3) 0.079(2) Uani 1 d . .
H23 H 0.8638(8) 0.3028(4) 0.5779(3) 0.095 Uiso 1 calc R .
C24 C 0.5286(4) 0.2879(3) 0.7530(2) 0.0382(9) Uani 1 d . .
C25 C 0.5826(5) 0.3166(3) 0.8174(2) 0.0466(10) Uani 1 d . .
H25 H 0.6484(5) 0.3641(3) 0.8211(2) 0.056 Uiso 1 calc R .
C26 C 0.5390(6) 0.2749(4) 0.8758(2) 0.0637(15) Uani 1 d . .
H26 H 0.5778(6) 0.2942(4) 0.9181(2) 0.076 Uiso 1 calc R .
C27 C 0.4381(6) 0.2047(4) 0.8724(3) 0.0647(15) Uani 1 d . .
H27 H 0.4072(6) 0.1778(4) 0.9118(3) 0.078 Uiso 1 calc R .
C28 C 0.3863(5) 0.1767(3) 0.8093(3) 0.0586(13) Uani 1 d . .
H28 H 0.3200(5) 0.1294(3) 0.8059(3) 0.070 Uiso 1 calc R .
C29 C 0.4290(5) 0.2162(3) 0.7512(3) 0.0482(11) Uani 1 d . .
H29 H 0.3910(5) 0.1952(3) 0.7093(3) 0.058 Uiso 1 calc R .
C30 C 0.3141(5) 0.3567(3) 0.6382(3) 0.0527(12) Uani 1 d . .
H30A H 0.3066(5) 0.4055(3) 0.6690(3) 0.079 Uiso 1 calc R .
H30B H 0.2612(5) 0.3068(3) 0.6550(3) 0.079 Uiso 1 calc R .
H30C H 0.2713(5) 0.3731(3) 0.5941(3) 0.079 Uiso 1 calc R .
C31 C 0.1095(13) 0.1239(7) 0.6153(6) 0.163(4) Uiso 1 d . .
H31A H 0.1239(13) 0.1211(7) 0.6640(6) 0.245 Uiso 1 calc R .
H31B H 0.0339(13) 0.1669(7) 0.6030(6) 0.245 Uiso 1 calc R .
H31C H 0.2015(13) 0.1405(7) 0.5961(6) 0.245 Uiso 1 calc R .
C32 C 0.0627(13) 0.0376(7) 0.5891(5) 0.145(4) Uiso 1 d . .
H32A H -0.0288(13) 0.0200(7) 0.6094(5) 0.174 Uiso 1 calc R .
H32B H 0.1390(13) -0.0059(7) 0.6015(5) 0.174 Uiso 1 calc R .
C33 C 0.0373(13) 0.0404(6) 0.5129(6) 0.148(4) Uiso 1 d . .
H33A H -0.0237(13) 0.0914(6) 0.5001(6) 0.177 Uiso 1 calc R .
H33B H 0.1325(13) 0.0468(6) 0.4923(6) 0.177 Uiso 1 calc R .
N2 N 0.5713(4) 0.3306(2) 0.6948(2) 0.0376(8) Uani 1 d . .
Zr1 Zr 0.67148(4) 0.43874(2) 0.64792(2) 0.0341(2) Uani 1 d . .

loop_
_geom_bond_atom_site_label_1
_geom_bond_atom_site_label_2
_geom_bond_distance
_geom_bond_site_symmetry_2
_geom_bond_publ_flag
N1 C2 1.346(5) . ?
N1 C6 1.346(6) . ?
N1 Zr1 2.415(4) . ?
C2 C3 1.370(6) . ?
C3 C4 1.356(7) . ?
C4 C5 1.365(7) . ?
C5 C6 1.363(7) . ?
C7 N2 1.436(5) . ?
C7 C8 1.483(6) . ?
C7 C30 1.538(6) . ?
C7 Zr1 2.364(4) . ?
C8 C13 1.396(7) . ?
C8 C9 1.408(6) . ?
C9 C10 1.377(7) . ?
C10 C11 1.373(10) . ?
C11 C12 1.385(9) . ?
C12 C13 1.378(7) . ?
C14 C15 1.382(7) . ?
C14 C18 1.411(6) . ?
C14 Zr1 2.571(4) . ?
C15 C16 1.402(7) . ?
C15 Zr1 2.566(4) . ?
C16 C17 1.390(7) . ?
C16 Zr1 2.554(5) . ?
C17 C18 1.409(7) . ?
C17 Zr1 2.551(5) . ?
C18 Zr1 2.534(4) . ?
C19 C23 1.362(8) . ?
C19 C20 1.363(8) . ?
C19 Zr1 2.532(5) . ?
C20 C21 1.357(7) . ?
C20 Zr1 2.568(4) . ?
C21 C22 1.370(8) . ?
C21 Zr1 2.614(5) . ?
C22 C23 1.405(9) . ?
C22 Zr1 2.578(5) . ?
C23 Zr1 2.538(5) . ?
C24 N2 1.388(5) . ?
C24 C25 1.399(6) . ?
C24 C29 1.404(6) . ?
C25 C26 1.386(6) . ?
C26 C27 1.394(8) . ?
C27 C28 1.367(8) . ?
C28 C29 1.364(6) . ?
C31 C32 1.456(12) . ?
C32 C33 1.503(13) . ?
C33 C33 1.47(2) 3_556 ?
N2 Zr1 2.103(3) . ?
